data_1545185
loop_
_publ_author_name
'Dutkiewicz, Micha\/l S.'
'Apostolidis, Christos'
'Walter, Olaf'
'Arnold, Polly L.'

_publ_section_title
;
 Reduction chemistry of neptunium cyclopentadienide complexes: from
 structure to understanding
;
_journal_issue 4
_journal_name_full 'Chem. Sci.'
_journal_page_first 2553
_journal_paper_doi 10.1039/C7SC00034K
_journal_volume 8
_journal_year 2017
_chemical_formula_sum 'C24 H39 Np Si3'
_chemical_formula_weight 648.82
_chemical_name_systematic
;
 ?
;
_space_group_crystal_system orthorhombic
_space_group_IT_number 61
_space_group_name_Hall '-P 2ac 2ab'
_space_group_name_H-M_alt 'P b c a'
_symmetry_space_group_name_Hall '-P 2ac 2ab'
_symmetry_space_group_name_H-M 'P b c a'
_atom_sites_solution_hydrogens geom
_audit_creation_method SHELXL-2013
_audit_update_record
;
2016-12-22 deposited with the CCDC.
2017-01-30 downloaded from the CCDC.
;
_cell_angle_alpha 90
_cell_angle_beta 90
_cell_angle_gamma 90
_cell_formula_units_Z 8
_cell_length_a 8.2980(6)
_cell_length_b 22.1664(17)
_cell_length_c 28.917(2)
_cell_measurement_reflns_used 4933
_cell_measurement_temperature 100(2)
_cell_measurement_theta_max 27.57
_cell_measurement_theta_min 2.71
_cell_volume 5318.9(7)
_computing_cell_refinement 'APEX II (Bruker, 2007)'
_computing_data_collection 'APEX II (Bruker, 2007)'
_computing_data_reduction 'SAINT (Bruker, 2007)'
_computing_molecular_graphics 'XPMA (Zsolnai, 1996), ORTEP (Farrugia, 1997)'
_computing_publication_material 'publCIF (Westrip, 2010)'
_computing_structure_refinement 'SHELXL-2013 (Sheldrick, 2013)'
_computing_structure_solution 'SHELXs-2013 (Sheldrick, 2013)'
_diffrn_ambient_temperature 100(2)
_diffrn_detector_area_resol_mean 66
_diffrn_measured_fraction_theta_full 1.000
_diffrn_measured_fraction_theta_max 0.957
_diffrn_measurement_device_type 'Bruker Apex II Quazar'
_diffrn_measurement_method 'combined omega- and phi-scan'
_diffrn_radiation_source 'Microfocus Source'
_diffrn_radiation_type MoK\a
_diffrn_radiation_wavelength 0.71073
_diffrn_reflns_av_R_equivalents 0.0919
_diffrn_reflns_av_unetI/netI 0.0688
_diffrn_reflns_Laue_measured_fraction_full 1.000
_diffrn_reflns_Laue_measured_fraction_max 0.957
_diffrn_reflns_limit_h_max 9
_diffrn_reflns_limit_h_min -11
_diffrn_reflns_limit_k_max 22
_diffrn_reflns_limit_k_min -28
_diffrn_reflns_limit_l_max 37
_diffrn_reflns_limit_l_min -38
_diffrn_reflns_number 42491
_diffrn_reflns_point_group_measured_fraction_full 1.000
_diffrn_reflns_point_group_measured_fraction_max 0.957
_diffrn_reflns_theta_full 25.000
_diffrn_reflns_theta_max 28.359
_diffrn_reflns_theta_min 1.408
_exptl_absorpt_coefficient_mu 4.051
_exptl_absorpt_correction_T_max 0.935
_exptl_absorpt_correction_T_min 0.849
_exptl_absorpt_correction_type multi-scan
_exptl_absorpt_process_details (sadabs)
_exptl_crystal_colour red
_exptl_crystal_density_diffrn 1.620
_exptl_crystal_density_method 'not measured'
_exptl_crystal_description needle
_exptl_crystal_F_000 2544
_exptl_crystal_size_max 0.075
_exptl_crystal_size_mid 0.025
_exptl_crystal_size_min 0.012
_refine_diff_density_max 1.200
_refine_diff_density_min -1.276
_refine_diff_density_rms 0.157
_refine_ls_extinction_method none
_refine_ls_goodness_of_fit_ref 1.027
_refine_ls_hydrogen_treatment refU
_refine_ls_matrix_type full
_refine_ls_number_parameters 268
_refine_ls_number_reflns 6360
_refine_ls_number_restraints 0
_refine_ls_restrained_S_all 1.027
_refine_ls_R_factor_all 0.0866
_refine_ls_R_factor_gt 0.0393
_refine_ls_shift/su_max 0.002
_refine_ls_shift/su_mean 0.000
_refine_ls_structure_factor_coef Fsqd
_refine_ls_weighting_details
;
 w=1/[\s^2^(Fo^2^)+(0.0166P)^2^]
 where P=(Fo^2^+2Fc^2^)/3
;
_refine_ls_weighting_scheme calc
_refine_ls_wR_factor_gt 0.0490
_refine_ls_wR_factor_ref 0.0567
_reflns_Friedel_coverage 0.000
_reflns_number_gt 4030
_reflns_number_total 6360
_reflns_threshold_expression 'I > 2\s(I)'
_cod_data_source_file c7sc00034k2.cif
_cod_data_source_block mdit46
_cod_depositor_comments 'Adding full bibliography for 1545181--1545185.cif.'
_cod_original_cell_volume 5318.8(7)
_cod_database_code 1545185
_shelx_space_group_comment
;
The symmetry employed for this shelxl refinement is uniquely defined
by the following loop, which should always be used as a source of
symmetry information in preference to the above space-group names.
They are only intended as comments.
;
_shelx_estimated_absorpt_t_min 0.751
_shelx_estimated_absorpt_t_max 0.953
_shelxl_version_number 2013-2

loop_
_space_group_symop_operation_xyz
'x, y, z'
'-x+1/2, -y, z+1/2'
'-x, y+1/2, -z+1/2'
'x+1/2, -y+1/2, -z'
'-x, -y, -z'
'x-1/2, y, -z-1/2'
'x, -y-1/2, z-1/2'
'-x-1/2, y-1/2, z'

loop_
_atom_site_label
_atom_site_type_symbol
_atom_site_fract_x
_atom_site_fract_y
_atom_site_fract_z
_atom_site_U_iso_or_equiv
_atom_site_adp_type
_atom_site_occupancy
_atom_site_site_symmetry_order
_atom_site_calc_flag
_atom_site_refinement_flags_posn
_atom_site_refinement_flags_adp
Np1 Np 0.57380(2) 0.27004(2) 0.12462(2) 0.01193(5) Uani 1 1 d . .
Si1 Si 0.71860(18) 0.39883(6) 0.02586(4) 0.0196(3) Uani 1 1 d . .
Si2 Si 0.73904(19) 0.11496(6) 0.17976(4) 0.0222(3) Uani 1 1 d . .
Si3 Si 0.26636(18) 0.41080(6) 0.14887(4) 0.0195(3) Uani 1 1 d . .
C1 C 0.7239(6) 0.3195(2) 0.04730(15) 0.0149(11) Uani 1 1 d . .
C2 C 0.6361(6) 0.2700(3) 0.02998(15) 0.0170(10) Uani 1 1 d . .
H2 H 0.5462 0.2722 0.0097 0.018(6) Uiso 1 1 calc R U
C3 C 0.7049(7) 0.2161(2) 0.04791(16) 0.0238(14) Uani 1 1 d . .
H3 H 0.6682 0.1762 0.0423 0.018(6) Uiso 1 1 calc R U
C4 C 0.8369(7) 0.2327(3) 0.07544(17) 0.0238(12) Uani 1 1 d . .
H4 H 0.9064 0.2057 0.0914 0.018(6) Uiso 1 1 calc R U
C5 C 0.8489(6) 0.2952(2) 0.07548(16) 0.0191(12) Uani 1 1 d . .
H5 H 0.9277 0.3181 0.0917 0.018(6) Uiso 1 1 calc R U
C6 C 0.7110(6) 0.1972(2) 0.19113(16) 0.0187(12) Uani 1 1 d . .
C7 C 0.8217(7) 0.2452(2) 0.18622(18) 0.0210(15) Uani 1 1 d . .
H7 H 0.9276 0.2420 0.1740 0.016(7) Uiso 1 1 calc R U
C8 C 0.7487(7) 0.2990(2) 0.20258(15) 0.0222(13) Uani 1 1 d . .
H8 H 0.7958 0.3381 0.2026 0.016(7) Uiso 1 1 calc R U
C9 C 0.5934(7) 0.2840(2) 0.21873(15) 0.0209(13) Uani 1 1 d . .
H9 H 0.5175 0.3113 0.2317 0.016(7) Uiso 1 1 calc R U
C10 C 0.5705(6) 0.2222(2) 0.21240(14) 0.0179(11) Uani 1 1 d . .
H10 H 0.4767 0.2003 0.2209 0.016(7) Uiso 1 1 calc R U
C11 C 0.2815(5) 0.3315(2) 0.12961(15) 0.0141(10) Uani 1 1 d . .
C12 C 0.2958(5) 0.3096(2) 0.08279(15) 0.0165(11) Uani 1 1 d . .
H12 H 0.3103 0.3342 0.0562 0.014(6) Uiso 1 1 calc R U
C13 C 0.2852(7) 0.2466(2) 0.08249(18) 0.0209(14) Uani 1 1 d . .
H13 H 0.2912 0.2214 0.0559 0.014(6) Uiso 1 1 calc R U
C14 C 0.2639(5) 0.2268(2) 0.12894(17) 0.0219(10) Uani 1 1 d . .
H14 H 0.2538 0.1862 0.1391 0.014(6) Uiso 1 1 calc R U
C15 C 0.2605(5) 0.2786(2) 0.15701(15) 0.0170(11) Uani 1 1 d . .
H15 H 0.2463 0.2783 0.1896 0.014(6) Uiso 1 1 calc R U
C16 C 0.5377(7) 0.4107(2) -0.01166(17) 0.0281(14) Uani 1 1 d . .
H16A H 0.5373 0.3807 -0.0365 0.044(6) Uiso 1 1 calc R U
H16B H 0.5415 0.4513 -0.0251 0.044(6) Uiso 1 1 calc R U
H16C H 0.4397 0.4064 0.0070 0.044(6) Uiso 1 1 calc R U
C17 C 0.9034(7) 0.4112(2) -0.01021(18) 0.0304(14) Uani 1 1 d . .
H17A H 0.9996 0.4027 0.0083 0.044(6) Uiso 1 1 calc R U
H17B H 0.9064 0.4532 -0.0208 0.044(6) Uiso 1 1 calc R U
H17C H 0.9008 0.3842 -0.0370 0.044(6) Uiso 1 1 calc R U
C18 C 0.7272(7) 0.4539(2) 0.07464(17) 0.0326(14) Uani 1 1 d . .
H18A H 0.6288 0.4506 0.0932 0.044(6) Uiso 1 1 calc R U
H18B H 0.7362 0.4949 0.0622 0.044(6) Uiso 1 1 calc R U
H18C H 0.8211 0.4451 0.0941 0.044(6) Uiso 1 1 calc R U
C19 C 0.9365(8) 0.0997(2) 0.15065(19) 0.0390(15) Uani 1 1 d . .
H19A H 0.9562 0.0561 0.1500 0.044(6) Uiso 1 1 calc R U
H19B H 1.0232 0.1197 0.1678 0.044(6) Uiso 1 1 calc R U
H19C H 0.9333 0.1152 0.1189 0.044(6) Uiso 1 1 calc R U
C20 C 0.7324(7) 0.0724(2) 0.23569(16) 0.0312(14) Uani 1 1 d . .
H20A H 0.6274 0.0786 0.2505 0.044(6) Uiso 1 1 calc R U
H20B H 0.8180 0.0871 0.2562 0.044(6) Uiso 1 1 calc R U
H20C H 0.7482 0.0293 0.2297 0.044(6) Uiso 1 1 calc R U
C21 C 0.5699(8) 0.0872(2) 0.14290(18) 0.0367(14) Uani 1 1 d . .
H21A H 0.4671 0.0953 0.1584 0.044(6) Uiso 1 1 calc R U
H21B H 0.5816 0.0437 0.1379 0.044(6) Uiso 1 1 calc R U
H21C H 0.5721 0.1081 0.1130 0.044(6) Uiso 1 1 calc R U
C22 C 0.4394(8) 0.4329(2) 0.18650(18) 0.0381(15) Uani 1 1 d . .
H22A H 0.4391 0.4081 0.2146 0.044(6) Uiso 1 1 calc R U
H22B H 0.4293 0.4755 0.1950 0.044(6) Uiso 1 1 calc R U
H22C H 0.5406 0.4267 0.1697 0.044(6) Uiso 1 1 calc R U
C23 C 0.0798(8) 0.4195(2) 0.18440(18) 0.0398(15) Uani 1 1 d . .
H23A H -0.0149 0.4110 0.1652 0.044(6) Uiso 1 1 calc R U
H23B H 0.0733 0.4608 0.1962 0.044(6) Uiso 1 1 calc R U
H23C H 0.0830 0.3912 0.2104 0.044(6) Uiso 1 1 calc R U
C24 C 0.2523(7) 0.4619(2) 0.09779(15) 0.0260(13) Uani 1 1 d . .
H24A H 0.3507 0.4584 0.0792 0.044(6) Uiso 1 1 calc R U
H24B H 0.2398 0.5036 0.1083 0.044(6) Uiso 1 1 calc R U
H24C H 0.1590 0.4504 0.0789 0.044(6) Uiso 1 1 calc R U

loop_
_atom_site_aniso_label
_atom_site_aniso_U_11
_atom_site_aniso_U_22
_atom_site_aniso_U_33
_atom_site_aniso_U_23
_atom_site_aniso_U_13
_atom_site_aniso_U_12
Np1 0.00884(8) 0.01780(9) 0.00916(7) 0.00015(10) -0.00026(9) -0.00061(9)
Si1 0.0238(9) 0.0188(9) 0.0161(6) 0.0001(6) 0.0035(6) -0.0005(6)
Si2 0.0242(9) 0.0215(9) 0.0207(7) 0.0053(6) 0.0022(7) 0.0048(6)
Si3 0.0222(9) 0.0207(9) 0.0158(6) 0.0021(6) 0.0032(6) 0.0028(6)
C1 0.014(3) 0.019(3) 0.012(2) 0.004(2) 0.001(2) -0.001(2)
C2 0.017(3) 0.025(3) 0.009(2) 0.002(2) 0.0014(19) 0.000(3)
C3 0.038(4) 0.015(4) 0.018(2) -0.001(2) 0.012(3) 0.001(2)
C4 0.021(3) 0.033(4) 0.017(3) 0.005(3) 0.007(2) 0.011(3)
C5 0.018(3) 0.025(3) 0.014(2) 0.000(2) 0.005(2) -0.003(2)
C6 0.016(3) 0.024(3) 0.015(2) 0.003(2) 0.000(2) 0.003(2)
C7 0.014(4) 0.035(4) 0.013(3) 0.001(2) -0.007(2) -0.001(2)
C8 0.019(3) 0.025(3) 0.022(3) -0.004(2) -0.013(2) -0.003(2)
C9 0.027(3) 0.024(3) 0.011(2) -0.0035(19) -0.009(2) 0.006(2)
C10 0.017(3) 0.025(3) 0.012(2) 0.005(2) 0.001(2) -0.005(3)
C11 0.007(2) 0.023(3) 0.012(2) 0.000(2) -0.003(2) 0.0034(18)
C12 0.010(3) 0.023(3) 0.016(2) 0.001(2) -0.003(2) 0.002(2)
C13 0.016(3) 0.028(4) 0.018(3) -0.0101(19) -0.004(3) 0.0027(19)
C14 0.016(2) 0.009(2) 0.041(3) 0.000(3) 0.002(3) -0.003(2)
C15 0.007(3) 0.026(3) 0.018(2) 0.000(2) 0.001(2) -0.004(2)
C16 0.041(4) 0.021(3) 0.022(3) 0.005(2) -0.004(3) 0.002(2)
C17 0.035(4) 0.024(3) 0.033(3) 0.009(2) 0.011(3) -0.003(3)
C18 0.030(4) 0.029(4) 0.039(3) -0.011(3) -0.003(3) 0.006(3)
C19 0.051(4) 0.022(3) 0.043(3) 0.013(2) 0.023(4) 0.017(3)
C20 0.025(3) 0.037(4) 0.031(3) 0.016(2) 0.002(3) 0.001(3)
C21 0.049(4) 0.026(3) 0.035(3) -0.001(2) -0.010(3) -0.002(3)
C22 0.054(4) 0.024(3) 0.036(3) 0.004(2) -0.015(3) -0.002(3)
C23 0.056(4) 0.026(3) 0.038(3) 0.005(2) 0.026(4) 0.008(3)
C24 0.028(3) 0.027(3) 0.022(2) 0.008(2) 0.007(3) 0.006(2)

loop_
_atom_type_symbol
_atom_type_description
_atom_type_scat_dispersion_real
_atom_type_scat_dispersion_imag
_atom_type_scat_source
C C 0.0033 0.0016 'International Tables Vol C Tables 4.2.6.8 and 6.1.1.4'
H H 0.0000 0.0000 'International Tables Vol C Tables 4.2.6.8 and 6.1.1.4'
Si Si 0.0817 0.0704 'International Tables Vol C Tables 4.2.6.8 and 6.1.1.4'
Np Np -11.4937 4.1493 'International Tables Vol C Tables 4.2.6.8 and 6.1.1.4'

loop_
_geom_angle_atom_site_label_1
_geom_angle_atom_site_label_2
_geom_angle_atom_site_label_3
_geom_angle
C4 Np1 C13 114.19(17)
C4 Np1 C9 120.18(16)
C13 Np1 C9 120.98(17)
C4 Np1 C3 29.69(15)
C13 Np1 C3 84.50(17)
C9 Np1 C3 145.82(16)
C4 Np1 C5 29.37(15)
C13 Np1 C5 122.38(16)
C9 Np1 C5 116.18(16)
C3 Np1 C5 48.77(16)
C4 Np1 C14 131.73(17)
C13 Np1 C14 30.11(14)
C9 Np1 C14 92.84(16)
C3 Np1 C14 104.81(16)
C5 Np1 C14 150.75(15)
C4 Np1 C12 122.54(14)
C13 Np1 C12 29.55(12)
C9 Np1 C12 116.77(15)
C3 Np1 C12 96.65(15)
C5 Np1 C12 113.90(14)
C14 Np1 C12 49.12(15)
C4 Np1 C10 111.79(16)
C13 Np1 C10 109.21(16)
C9 Np1 C10 29.40(15)
C3 Np1 C10 125.57(15)
C5 Np1 C10 124.33(15)
C14 Np1 C10 79.30(15)
C12 Np1 C10 121.38(15)
C4 Np1 C8 94.33(16)
C13 Np1 C8 150.33(16)
C9 Np1 C8 29.71(15)
C3 Np1 C8 123.63(16)
C5 Np1 C8 86.47(16)
C14 Np1 C8 122.46(16)
C12 Np1 C8 136.68(15)
C10 Np1 C8 48.73(15)
C4 Np1 C6 81.70(15)
C13 Np1 C6 124.10(15)
C9 Np1 C6 49.45(14)
C3 Np1 C6 98.33(15)
C5 Np1 C6 97.85(15)
C14 Np1 C6 98.65(16)
C12 Np1 C6 147.18(15)
C10 Np1 C6 30.10(14)
C8 Np1 C6 49.37(16)
C4 Np1 C15 161.11(16)
C13 Np1 C15 48.87(14)
C9 Np1 C15 73.29(15)
C3 Np1 C15 132.46(15)
C5 Np1 C15 160.27(15)
C14 Np1 C15 29.53(13)
C12 Np1 C15 48.64(13)
C10 Np1 C15 72.84(15)
C8 Np1 C15 101.63(15)
C6 Np1 C15 101.05(14)
C4 Np1 C7 71.45(16)
C13 Np1 C7 153.68(15)
C9 Np1 C7 48.86(17)
C3 Np1 C7 97.96(17)
C5 Np1 C7 75.90(17)
C14 Np1 C7 126.52(16)
C12 Np1 C7 165.38(15)
C10 Np1 C7 48.61(16)
C8 Np1 C7 29.72(14)
C6 Np1 C7 29.58(14)
C15 Np1 C7 119.47(15)
C1 Si1 C18 111.4(2)
C1 Si1 C16 110.2(2)
C18 Si1 C16 112.1(2)
C1 Si1 C17 107.7(2)
C18 Si1 C17 107.1(3)
C16 Si1 C17 108.2(2)
C21 Si2 C6 109.2(2)
C21 Si2 C19 110.0(3)
C6 Si2 C19 111.4(2)
C21 Si2 C20 107.8(3)
C6 Si2 C20 109.6(2)
C19 Si2 C20 108.8(3)
C11 Si3 C24 110.1(2)
C11 Si3 C22 111.9(2)
C24 Si3 C22 110.5(2)
C11 Si3 C23 108.7(2)
C24 Si3 C23 108.7(2)
C22 Si3 C23 106.8(3)
C2 C1 C5 106.6(4)
C2 C1 Si1 127.1(4)
C5 C1 Si1 124.3(4)
C2 C1 Np1 75.4(3)
C5 C1 Np1 73.6(3)
Si1 C1 Np1 128.9(2)
C1 C2 C3 108.5(4)
C1 C2 Np1 75.3(3)
C3 C2 Np1 73.5(2)
C1 C2 H2 125.8
C3 C2 H2 125.8
Np1 C2 H2 117.4
C4 C3 C2 107.4(5)
C4 C3 Np1 74.7(3)
C2 C3 Np1 76.7(3)
C4 C3 H3 126.3
C2 C3 H3 126.3
Np1 C3 H3 114.7
C5 C4 C3 108.5(5)
C5 C4 Np1 75.8(3)
C3 C4 Np1 75.6(3)
C5 C4 H4 125.7
C3 C4 H4 125.7
Np1 C4 H4 115.0
C4 C5 C1 108.9(5)
C4 C5 Np1 74.8(3)
C1 C5 Np1 76.6(3)
C4 C5 H5 125.5
C1 C5 H5 125.5
Np1 C5 H5 115.2
C7 C6 C10 106.3(5)
C7 C6 Si2 129.6(4)
C10 C6 Si2 123.8(4)
C7 C6 Np1 75.9(3)
C10 C6 Np1 74.7(3)
Si2 C6 Np1 120.0(2)
C6 C7 C8 108.8(5)
C6 C7 Np1 74.5(3)
C8 C7 Np1 74.4(3)
C6 C7 H7 125.6
C8 C7 H7 125.6
Np1 C7 H7 117.5
C9 C8 C7 107.6(5)
C9 C8 Np1 74.6(3)
C7 C8 Np1 75.9(3)
C9 C8 H8 126.2
C7 C8 H8 126.2
Np1 C8 H8 115.5
C10 C9 C8 108.2(4)
C10 C9 Np1 75.6(2)
C8 C9 Np1 75.7(3)
C10 C9 H9 125.9
C8 C9 H9 125.9
Np1 C9 H9 115.1
C9 C10 C6 109.1(4)
C9 C10 Np1 75.0(2)
C6 C10 Np1 75.2(3)
C9 C10 H10 125.5
C6 C10 H10 125.5
Np1 C10 H10 116.3
C15 C11 C12 104.7(4)
C15 C11 Si3 127.3(3)
C12 C11 Si3 127.5(3)
C15 C11 Np1 74.5(3)
C12 C11 Np1 73.4(2)
Si3 C11 Np1 122.7(2)
C13 C12 C11 109.7(4)
C13 C12 Np1 74.8(3)
C11 C12 Np1 76.3(2)
C13 C12 H12 125.2
C11 C12 H12 125.2
Np1 C12 H12 115.7
C12 C13 C14 108.0(4)
C12 C13 Np1 75.7(3)
C14 C13 Np1 75.4(3)
C12 C13 H13 126.0
C14 C13 H13 126.0
Np1 C13 H13 115.2
C15 C14 C13 107.2(4)
C15 C14 Np1 76.1(3)
C13 C14 Np1 74.5(3)
C15 C14 H14 126.4
C13 C14 H14 126.4
Np1 C14 H14 115.3
C14 C15 C11 110.4(4)
C14 C15 Np1 74.4(3)
C11 C15 Np1 75.8(3)
C14 C15 H15 124.8
C11 C15 H15 124.8
Np1 C15 H15 116.9
Si1 C16 H16A 109.5
Si1 C16 H16B 109.5
H16A C16 H16B 109.5
Si1 C16 H16C 109.5
H16A C16 H16C 109.5
H16B C16 H16C 109.5
Si1 C17 H17A 109.5
Si1 C17 H17B 109.5
H17A C17 H17B 109.5
Si1 C17 H17C 109.5
H17A C17 H17C 109.5
H17B C17 H17C 109.5
Si1 C18 H18A 109.5
Si1 C18 H18B 109.5
H18A C18 H18B 109.5
Si1 C18 H18C 109.5
H18A C18 H18C 109.5
H18B C18 H18C 109.5
Si2 C19 H19A 109.5
Si2 C19 H19B 109.5
H19A C19 H19B 109.5
Si2 C19 H19C 109.5
H19A C19 H19C 109.5
H19B C19 H19C 109.5
Si2 C20 H20A 109.5
Si2 C20 H20B 109.5
H20A C20 H20B 109.5
Si2 C20 H20C 109.5
H20A C20 H20C 109.5
H20B C20 H20C 109.5
Si2 C21 H21A 109.5
Si2 C21 H21B 109.5
H21A C21 H21B 109.5
Si2 C21 H21C 109.5
H21A C21 H21C 109.5
H21B C21 H21C 109.5
Si3 C22 H22A 109.5
Si3 C22 H22B 109.5
H22A C22 H22B 109.5
Si3 C22 H22C 109.5
H22A C22 H22C 109.5
H22B C22 H22C 109.5
Si3 C23 H23A 109.5
Si3 C23 H23B 109.5
H23A C23 H23B 109.5
Si3 C23 H23C 109.5
H23A C23 H23C 109.5
H23B C23 H23C 109.5
Si3 C24 H24A 109.5
Si3 C24 H24B 109.5
H24A C24 H24B 109.5
Si3 C24 H24C 109.5
H24A C24 H24C 109.5
H24B C24 H24C 109.5

loop_
_geom_bond_atom_site_label_1
_geom_bond_atom_site_label_2
_geom_bond_distance
Np1 C4 2.734(5)
Np1 C13 2.736(6)
Np1 C9 2.744(4)
Np1 C3 2.745(5)
Np1 C5 2.746(5)
Np1 C14 2.747(4)
Np1 C12 2.748(4)
Np1 C10 2.751(4)
Np1 C8 2.757(5)
Np1 C6 2.758(5)
Np1 C15 2.770(4)
Np1 C7 2.777(5)
Si1 C1 1.866(5)
Si1 C18 1.867(5)
Si1 C16 1.871(5)
Si1 C17 1.875(5)
Si2 C21 1.867(6)
Si2 C6 1.866(5)
Si2 C19 1.873(6)
Si2 C20 1.873(5)
Si3 C11 1.849(4)
Si3 C24 1.864(4)
Si3 C22 1.867(6)
Si3 C23 1.868(6)
C1 C2 1.409(7)
C1 C5 1.424(6)
C2 C3 1.422(7)
C2 H2 0.9500
C3 C4 1.403(7)
C3 H3 0.9500
C4 C5 1.389(7)
C4 H4 0.9500
C5 H5 0.9500
C6 C7 1.413(7)
C6 C10 1.430(7)
C7 C8 1.419(7)
C7 H7 0.9500
C8 C9 1.410(7)
C8 H8 0.9500
C9 C10 1.394(7)
C9 H9 0.9500
C10 H10 0.9500
C11 C15 1.426(6)
C11 C12 1.443(6)
C12 C13 1.398(6)
C12 H12 0.9500
C13 C14 1.424(6)
C13 H13 0.9500
C14 C15 1.406(6)
C14 H14 0.9500
C15 H15 0.9500
C16 H16A 0.9800
C16 H16B 0.9800
C16 H16C 0.9800
C17 H17A 0.9800
C17 H17B 0.9800
C17 H17C 0.9800
C18 H18A 0.9800
C18 H18B 0.9800
C18 H18C 0.9800
C19 H19A 0.9800
C19 H19B 0.9800
C19 H19C 0.9800
C20 H20A 0.9800
C20 H20B 0.9800
C20 H20C 0.9800
C21 H21A 0.9800
C21 H21B 0.9800
C21 H21C 0.9800
C22 H22A 0.9800
C22 H22B 0.9800
C22 H22C 0.9800
C23 H23A 0.9800
C23 H23B 0.9800
C23 H23C 0.9800
C24 H24A 0.9800
C24 H24B 0.9800
C24 H24C 0.9800
